data_7033389
loop_
_publ_author_name
'Geng, Lei'
'Meng, Changyu'
'Lu, Hongyan'
'Luo, Zhongzhen'
'Lin, Chensheng'
'Cheng, Wendan'

_publ_section_title
;
 Bi2Te(IO3)O5Cl: a novel polar iodate oxychloride exhibiting a
 second-order nonlinear optical response.
;
_journal_issue 5
_journal_name_full 'Dalton transactions (Cambridge, England : 2003)'
_journal_page_first 2469
_journal_page_last 2475
_journal_paper_doi 10.1039/c4dt03532a
_journal_volume 44
_journal_year 2015
_chemical_formula_sum 'Bi2 Cl I O8 Te'
_chemical_formula_weight 835.91
_chemical_name_systematic 'Bismuch tellurium iodate oxychloride'
_space_group_IT_number 9
_symmetry_cell_setting monoclinic
_symmetry_space_group_name_Hall 'C -2yc'
_symmetry_space_group_name_H-M 'C 1 c 1'
_atom_sites_solution_hydrogens none
_atom_sites_solution_primary direct
_atom_sites_solution_secondary difmap
_audit_creation_method SHELXL-97
_audit_update_record
;
2014-10-13 deposited with the CCDC.
2014-12-10 downloaded from the CCDC.
;
_cell_angle_alpha 90.00
_cell_angle_beta 104.499(7)
_cell_angle_gamma 90.00
_cell_formula_units_Z 8
_cell_length_a 22.037(8)
_cell_length_b 5.2564(17)
_cell_length_c 15.142(5)
_cell_measurement_reflns_used 2950
_cell_measurement_temperature 293(2)
_cell_measurement_theta_max 27.4778
_cell_measurement_theta_min 2.7790
_cell_volume 1698.1(10)
_computing_structure_refinement 'SHELXL-97 (Sheldrick, 1997)'
_computing_structure_solution 'SHELXS-97 (Sheldrick, 1990)'
_diffrn_ambient_temperature 293(2)
_diffrn_measured_fraction_theta_full 0.994
_diffrn_measured_fraction_theta_max 0.994
_diffrn_measurement_device_type Saturn724+
_diffrn_measurement_method CCD_Profile_fitting
_diffrn_radiation_monochromator graphite
_diffrn_radiation_source 'fine-focus sealed tube'
_diffrn_radiation_type MoK\a
_diffrn_radiation_wavelength 0.71073
_diffrn_reflns_av_R_equivalents 0.0600
_diffrn_reflns_av_sigmaI/netI 0.0796
_diffrn_reflns_limit_h_max 28
_diffrn_reflns_limit_h_min -28
_diffrn_reflns_limit_k_max 6
_diffrn_reflns_limit_k_min -6
_diffrn_reflns_limit_l_max 19
_diffrn_reflns_limit_l_min -15
_diffrn_reflns_number 6923
_diffrn_reflns_theta_full 27.45
_diffrn_reflns_theta_max 27.45
_diffrn_reflns_theta_min 2.78
_exptl_absorpt_coefficient_mu 48.728
_exptl_absorpt_correction_T_max 0.1943
_exptl_absorpt_correction_T_min 0.0367
_exptl_absorpt_correction_type multi-scan
_exptl_crystal_colour colorless
_exptl_crystal_density_diffrn 6.540
_exptl_crystal_density_method 'not measured'
_exptl_crystal_description plate-shaped
_exptl_crystal_F_000 2816
_exptl_crystal_preparation 'nonlinear optics'
_exptl_crystal_recrystallization_method hydrothermal
_exptl_crystal_size_max 0.20
_exptl_crystal_size_mid 0.18
_exptl_crystal_size_min 0.06
_refine_diff_density_max 1.691
_refine_diff_density_min -2.998
_refine_diff_density_rms 0.462
_refine_ls_abs_structure_details 'Flack H D (1983), Acta Cryst. A39, 876-881'
_refine_ls_abs_structure_Flack 0.00
_refine_ls_extinction_method none
_refine_ls_goodness_of_fit_ref 0.988
_refine_ls_hydrogen_treatment none
_refine_ls_matrix_type full
_refine_ls_number_parameters 235
_refine_ls_number_reflns 3136
_refine_ls_number_restraints 74
_refine_ls_restrained_S_all 0.976
_refine_ls_R_factor_all 0.0379
_refine_ls_R_factor_gt 0.0342
_refine_ls_shift/su_max 0.001
_refine_ls_shift/su_mean 0.000
_refine_ls_structure_factor_coef Fsqd
_refine_ls_weighting_details 'calc w=1/[\s^2^(Fo^2^)+(0.0107P)^2^+0.0000P] where P=(Fo^2^+2Fc^2^)/3'
_refine_ls_weighting_scheme calc
_refine_ls_wR_factor_gt 0.0700
_refine_ls_wR_factor_ref 0.0713
_reflns_number_gt 2864
_reflns_number_total 3136
_reflns_threshold_expression >2sigma(I)
_cod_data_source_file c4dt03532a2.cif
_cod_data_source_block a
_cod_depositor_comments
;
The following automatic conversions were performed:

'_exptl_absorpt_correction_type' value 'Multi-scan' changed to
'multi-scan' according to
/usr/data/users/saulius/crontab/automatic-downloads/rss-feeds/RSC/lib/dictionaries/cif_core.dic
dictionary named 'cif_core.dic' version 2.4.2 from 2011-04-26.

Automatic conversion script
Id: cif_fix_values 2935 2014-11-11 08:27:57Z andrius 

 Adding full bibliography for 7033389.cif.
;
_cod_original_sg_symbol_H-M Cc
_cod_original_formula_sum 'Bi2 Te I O8 Cl'
_cod_database_code 7033389

loop_
_symmetry_equiv_pos_as_xyz
'x, y, z'
'x, -y, z+1/2'
'x+1/2, y+1/2, z'
'x+1/2, -y+1/2, z+1/2'

loop_
_atom_site_label
_atom_site_type_symbol
_atom_site_fract_x
_atom_site_fract_y
_atom_site_fract_z
_atom_site_U_iso_or_equiv
_atom_site_adp_type
_atom_site_occupancy
_atom_site_symmetry_multiplicity
_atom_site_calc_flag
_atom_site_refinement_flags
Bi1 Bi 0.08058(3) 0.36922(16) 0.55901(5) 0.00856(18) Uani 1 1 d .
Bi2 Bi 0.04582(3) 1.29696(17) 0.29313(5) 0.00884(18) Uani 1 1 d .
Bi3 Bi 0.24865(3) 0.86533(16) 0.64523(5) 0.0107(2) Uani 1 1 d .
Bi4 Bi 0.27835(3) 1.18906(17) 0.40543(5) 0.01056(19) Uani 1 1 d .
Te1 Te 0.14087(6) 0.8175(3) 0.44043(9) 0.0058(3) Uani 1 1 d .
Te2 Te 0.18242(6) 0.3186(3) 0.76746(9) 0.0047(3) Uani 1 1 d .
I1 I -0.09352(6) 0.2025(2) 0.53520(10) 0.0123(3) Uani 1 1 d .
I2 I -0.06385(6) 0.7494(3) 0.33394(10) 0.0135(3) Uani 1 1 d .
Cl1 Cl 0.3025(3) 0.4199(12) 0.6036(5) 0.0185(13) Uani 1 1 d .
Cl2 Cl 0.0213(3) -0.1144(12) 0.6094(4) 0.0191(14) Uani 1 1 d .
O1 O 0.2566(8) 0.120(3) 0.8035(12) 0.013(4) Uani 1 1 d .
O2 O 0.1588(7) 0.670(3) 0.5601(10) 0.008(3) Uani 1 1 d U
O3 O 0.1023(7) 0.481(3) 0.7193(11) 0.006(3) Uani 1 1 d U
O4 O 0.1688(6) 0.172(3) 0.6504(10) 0.006(3) Uani 1 1 d U
O5 O 0.0887(7) 1.098(3) 0.4539(11) 0.012(3) Uani 1 1 d U
O6 O 0.0682(7) 0.598(3) 0.4073(11) 0.009(3) Uani 1 1 d U
O7 O 0.2269(6) 0.614(3) 0.7514(10) 0.004(3) Uani 1 1 d U
O8 O 0.2154(7) 0.999(3) 0.4838(10) 0.010(3) Uani 1 1 d .
O9 O 0.1347(7) 0.055(3) 0.8186(10) 0.008(3) Uani 1 1 d U
O10 O 0.1881(7) 0.450(3) 0.8912(10) 0.007(3) Uani 1 1 d U
O11 O -0.1582(7) 0.432(4) 0.5046(10) 0.030(4) Uani 1 1 d .
O12 O -0.0346(6) 0.583(3) 0.2455(10) 0.015(3) Uani 1 1 d U
O13 O -0.1204(6) 0.970(3) 0.4484(9) 0.011(3) Uani 1 1 d .
O14 O -0.1457(6) 0.680(3) 0.2924(10) 0.015(3) Uani 1 1 d U
O15 O -0.0371(7) 0.364(3) 0.4873(10) 0.020(3) Uani 1 1 d U
O16 O -0.0550(7) 1.063(3) 0.2923(11) 0.023(4) Uani 1 1 d U

loop_
_atom_site_aniso_label
_atom_site_aniso_U_11
_atom_site_aniso_U_22
_atom_site_aniso_U_33
_atom_site_aniso_U_23
_atom_site_aniso_U_13
_atom_site_aniso_U_12
Bi1 0.0061(4) 0.0081(4) 0.0114(4) -0.0005(3) 0.0022(3) 0.0003(3)
Bi2 0.0069(4) 0.0075(4) 0.0121(4) 0.0007(4) 0.0022(3) -0.0015(3)
Bi3 0.0085(4) 0.0095(5) 0.0144(5) -0.0003(4) 0.0037(4) -0.0006(3)
Bi4 0.0082(4) 0.0075(4) 0.0148(5) 0.0001(4) 0.0008(3) -0.0009(3)
Te1 0.0058(6) 0.0035(7) 0.0082(7) -0.0008(6) 0.0019(5) -0.0006(5)
Te2 0.0035(6) 0.0031(7) 0.0074(7) -0.0003(5) 0.0010(5) -0.0003(5)
I1 0.0058(6) 0.0077(6) 0.0212(7) 0.0009(5) -0.0006(5) 0.0012(5)
I2 0.0059(5) 0.0116(7) 0.0230(7) 0.0044(5) 0.0035(5) -0.0001(5)
Cl1 0.017(3) 0.012(3) 0.028(4) -0.006(3) 0.009(2) 0.002(2)
Cl2 0.015(3) 0.021(3) 0.022(3) 0.008(2) 0.005(2) 0.009(2)
O1 0.015(8) 0.005(8) 0.023(9) 0.001(6) 0.009(6) 0.004(6)
O2 0.008(3) 0.008(3) 0.008(3) 0.0003(10) 0.0019(13) -0.0005(10)
O3 0.005(3) 0.006(3) 0.005(3) -0.0003(10) 0.0012(12) 0.0002(10)
O4 0.006(3) 0.006(3) 0.006(3) -0.0003(10) 0.0013(12) 0.0006(10)
O5 0.012(3) 0.012(3) 0.012(3) -0.0003(10) 0.0034(13) 0.0003(10)
O6 0.009(3) 0.009(3) 0.009(3) -0.0001(10) 0.0021(13) 0.0000(10)
O7 0.004(3) 0.004(3) 0.004(3) 0.0000(10) 0.0009(12) -0.0002(10)
O8 0.009(7) 0.010(8) 0.012(8) 0.007(6) 0.006(6) 0.004(6)
O9 0.008(3) 0.008(3) 0.008(3) -0.0002(10) 0.0021(13) -0.0005(10)
O10 0.007(3) 0.007(3) 0.007(3) -0.0001(10) 0.0019(12) -0.0005(10)
O11 0.011(7) 0.057(13) 0.022(10) 0.018(8) 0.001(7) 0.004(8)
O12 0.015(3) 0.015(3) 0.015(3) -0.0001(10) 0.0036(13) 0.0004(10)
O13 0.014(7) 0.011(8) 0.014(8) -0.001(6) 0.012(6) 0.000(6)
O14 0.015(3) 0.015(3) 0.015(3) 0.0003(10) 0.0036(12) 0.0000(10)
O15 0.020(4) 0.020(4) 0.020(4) 0.0006(10) 0.0051(13) -0.0005(10)
O16 0.023(4) 0.022(4) 0.023(4) 0.0002(10) 0.0056(14) -0.0003(10)

loop_
_atom_type_symbol
_atom_type_description
_atom_type_scat_dispersion_real
_atom_type_scat_dispersion_imag
_atom_type_scat_source
O O 0.0106 0.0060 'International Tables Vol C Tables 4.2.6.8 and 6.1.1.4'
Cl Cl 0.1484 0.1585 'International Tables Vol C Tables 4.2.6.8 and 6.1.1.4'
Te Te -0.5308 1.6751 'International Tables Vol C Tables 4.2.6.8 and 6.1.1.4'
I I -0.4742 1.8119 'International Tables Vol C Tables 4.2.6.8 and 6.1.1.4'
Bi Bi -4.1077 10.2566 'International Tables Vol C Tables 4.2.6.8 and 6.1.1.4'

loop_
_geom_angle_atom_site_label_1
_geom_angle_atom_site_label_2
_geom_angle_atom_site_label_3
_geom_angle
_geom_angle_site_symmetry_1
_geom_angle_site_symmetry_3
O5 Bi1 O4 86.2(5) 1_545 .
O5 Bi1 O2 104.6(5) 1_545 .
O4 Bi1 O2 78.0(6) . .
O5 Bi1 O3 149.1(6) 1_545 .
O4 Bi1 O3 65.6(5) . .
O2 Bi1 O3 82.5(5) . .
O5 Bi1 O6 70.1(5) 1_545 .
O4 Bi1 O6 129.2(5) . .
O2 Bi1 O6 66.4(5) . .
O3 Bi1 O6 137.6(5) . .
O5 Bi1 O15 86.7(5) 1_545 .
O4 Bi1 O15 149.1(5) . .
O2 Bi1 O15 132.9(5) . .
O3 Bi1 O15 110.7(5) . .
O6 Bi1 O15 75.6(5) . .
O5 Bi1 Cl2 75.8(4) 1_545 .
O4 Bi1 Cl2 80.0(4) . .
O2 Bi1 Cl2 157.9(4) . .
O3 Bi1 Cl2 86.6(4) . .
O6 Bi1 Cl2 131.7(4) . .
O15 Bi1 Cl2 69.1(4) . .
O5 Bi1 Te2 118.2(4) 1_545 .
O4 Bi1 Te2 32.1(4) . .
O2 Bi1 Te2 74.4(4) . .
O3 Bi1 Te2 33.9(3) . .
O6 Bi1 Te2 140.6(4) . .
O15 Bi1 Te2 139.5(3) . .
Cl2 Bi1 Te2 85.80(13) . .
O5 Bi1 Te1 87.3(4) 1_545 .
O4 Bi1 Te1 104.0(3) . .
O2 Bi1 Te1 32.4(4) . .
O3 Bi1 Te1 110.7(4) . .
O6 Bi1 Te1 33.9(4) . .
O15 Bi1 Te1 105.7(3) . .
Cl2 Bi1 Te1 162.48(13) . .
Te2 Bi1 Te1 106.76(4) . .
O3 Bi2 O12 89.0(5) 2_574 1_565
O3 Bi2 O6 88.5(6) 2_574 1_565
O12 Bi2 O6 77.8(5) 1_565 1_565
O3 Bi2 O16 149.3(5) 2_574 .
O12 Bi2 O16 73.2(5) 1_565 .
O6 Bi2 O16 111.1(5) 1_565 .
O3 Bi2 O5 124.7(5) 2_574 .
O12 Bi2 O5 128.9(5) 1_565 .
O6 Bi2 O5 67.3(5) 1_565 .
O16 Bi2 O5 85.5(5) . .
O3 Bi2 O9 87.4(5) 2_574 2_564
O12 Bi2 O9 170.3(5) 1_565 2_564
O6 Bi2 O9 111.1(5) 1_565 2_564
O16 Bi2 O9 106.0(5) . 2_564
O5 Bi2 O9 60.1(5) . 2_564
O3 Bi2 Cl2 71.2(4) 2_574 2_564
O12 Bi2 Cl2 88.4(4) 1_565 2_564
O6 Bi2 Cl2 155.8(4) 1_565 2_564
O16 Bi2 Cl2 83.2(4) . 2_564
O5 Bi2 Cl2 135.3(3) . 2_564
O9 Bi2 Cl2 82.0(4) 2_564 2_564
O7 Bi3 O2 80.2(5) . .
O7 Bi3 O4 94.8(5) . 1_565
O2 Bi3 O4 77.6(6) . 1_565
O7 Bi3 O8 145.0(5) . .
O2 Bi3 O8 64.8(5) . .
O4 Bi3 O8 78.7(5) 1_565 .
O7 Bi3 O1 68.5(5) . 1_565
O2 Bi3 O1 124.7(5) . 1_565
O4 Bi3 O1 61.7(5) 1_565 1_565
O8 Bi3 O1 132.2(5) . 1_565
O7 Bi3 Cl1 81.0(4) . .
O2 Bi3 Cl1 81.5(4) . .
O4 Bi3 Cl1 159.1(4) 1_565 .
O8 Bi3 Cl1 93.0(4) . .
O1 Bi3 Cl1 133.0(4) 1_565 .
O7 Bi3 Te1 112.7(4) . .
O2 Bi3 Te1 32.6(4) . .
O4 Bi3 Te1 74.3(4) 1_565 .
O8 Bi3 Te1 32.3(3) . .
O1 Bi3 Te1 135.8(3) 1_565 .
Cl1 Bi3 Te1 88.35(15) . .
O1 Bi4 O11 90.8(6) 2_564 3
O1 Bi4 O8 89.3(6) 2_564 .
O11 Bi4 O8 75.1(5) 3 .
O1 Bi4 O7 72.0(5) 2_564 2_574
O11 Bi4 O7 157.4(5) 3 2_574
O8 Bi4 O7 117.9(5) . 2_574
O1 Bi4 O13 127.6(5) 2_564 3
O11 Bi4 O13 79.8(5) 3 3
O8 Bi4 O13 135.5(5) . 3
O7 Bi4 O13 98.9(4) 2_574 3
O1 Bi4 O14 66.4(5) 2_564 3
O11 Bi4 O14 91.8(5) 3 3
O8 Bi4 O14 152.5(5) . 3
O7 Bi4 O14 68.1(4) 2_574 3
O13 Bi4 O14 62.6(4) 3 3
O1 Bi4 O10 115.6(6) 2_564 2_574
O11 Bi4 O10 143.0(5) 3 2_574
O8 Bi4 O10 79.5(5) . 2_574
O7 Bi4 O10 59.6(4) 2_574 2_574
O13 Bi4 O10 100.8(4) 3 2_574
O14 Bi4 O10 121.6(4) 3 2_574
O8 Te1 O5 93.9(6) . .
O8 Te1 O2 85.4(6) . .
O5 Te1 O2 101.5(6) . .
O8 Te1 O9 90.3(6) . 2_564
O5 Te1 O9 86.3(6) . 2_564
O2 Te1 O9 171.3(6) . 2_564
O8 Te1 O6 172.7(7) . .
O5 Te1 O6 90.3(6) . .
O2 Te1 O6 88.0(7) . .
O9 Te1 O6 95.9(7) 2_564 .
O8 Te1 O10 89.8(6) . 2_564
O5 Te1 O10 164.7(6) . 2_564
O2 Te1 O10 93.6(6) . 2_564
O9 Te1 O10 78.8(6) 2_564 2_564
O6 Te1 O10 87.7(6) . 2_564
O8 Te1 Te2 89.7(5) . 2_564
O5 Te1 Te2 125.9(5) . 2_564
O2 Te1 Te2 132.6(4) . 2_564
O9 Te1 Te2 39.7(5) 2_564 2_564
O6 Te1 Te2 92.6(5) . 2_564
O10 Te1 Te2 39.1(4) 2_564 2_564
O8 Te1 Bi3 45.0(5) . .
O5 Te1 Bi3 98.5(5) . .
O2 Te1 Bi3 40.5(4) . .
O9 Te1 Bi3 135.1(4) 2_564 .
O6 Te1 Bi3 128.5(5) . .
O10 Te1 Bi3 94.7(4) 2_564 .
Te2 Te1 Bi3 120.31(5) 2_564 .
O8 Te1 Bi1 126.0(5) . .
O5 Te1 Bi1 98.7(4) . .
O2 Te1 Bi1 40.7(4) . .
O9 Te1 Bi1 142.5(5) 2_564 .
O6 Te1 Bi1 47.3(5) . .
O10 Te1 Bi1 91.0(4) 2_564 .
Te2 Te1 Bi1 121.67(5) 2_564 .
Bi3 Te1 Bi1 81.22(4) . .
O7 Te2 O4 100.4(6) . .
O7 Te2 O1 92.9(6) . .
O4 Te2 O1 88.2(7) . .
O7 Te2 O3 92.6(6) . .
O4 Te2 O3 84.8(6) . .
O1 Te2 O3 171.8(7) . .
O7 Te2 O10 85.6(6) . .
O4 Te2 O10 173.4(6) . .
O1 Te2 O10 94.3(7) . .
O3 Te2 O10 92.2(6) . .
O7 Te2 O9 163.3(6) . .
O4 Te2 O9 96.1(6) . .
O1 Te2 O9 90.4(6) . .
O3 Te2 O9 86.1(6) . .
O10 Te2 O9 77.8(6) . .
O7 Te2 Te1 125.4(4) . 2_565
O4 Te2 Te1 134.1(4) . 2_565
O1 Te2 Te1 92.6(5) . 2_565
O3 Te2 Te1 89.1(5) . 2_565
O10 Te2 Te1 39.8(4) . 2_565
O9 Te2 Te1 38.0(4) . 2_565
O7 Te2 Bi1 93.4(4) . .
O4 Te2 Bi1 41.0(4) . .
O1 Te2 Bi1 129.1(5) . .
O3 Te2 Bi1 44.4(5) . .
O10 Te2 Bi1 136.6(4) . .
O9 Te2 Bi1 97.2(4) . .
Te1 Te2 Bi1 122.89(5) 2_565 .
O13 I1 O15 99.3(6) 1_545 .
O13 I1 O11 99.8(7) 1_545 .
O15 I1 O11 99.1(7) . .
O16 I2 O14 104.7(7) . .
O16 I2 O12 95.2(7) . .
O14 I2 O12 98.7(6) . .
Bi2 Cl2 Bi1 122.4(2) 2_565 .
Te2 O1 Bi4 128.6(7) . 2_565
Te2 O1 Bi3 99.0(7) . 1_545
Bi4 O1 Bi3 102.1(5) 2_565 1_545
Te1 O2 Bi3 106.9(6) . .
Te1 O2 Bi1 106.9(7) . .
Bi3 O2 Bi1 146.2(7) . .
Te2 O3 Bi2 128.4(8) . 2_575
Te2 O3 Bi1 101.7(6) . .
Bi2 O3 Bi1 129.8(7) 2_575 .
Te2 O4 Bi1 106.9(6) . .
Te2 O4 Bi3 111.0(7) . 1_545
Bi1 O4 Bi3 142.1(7) . 1_545
Te1 O5 Bi1 138.1(8) . 1_565
Te1 O5 Bi2 107.3(6) . .
Bi1 O5 Bi2 110.1(6) 1_565 .
Te1 O6 Bi2 127.6(7) . 1_545
Te1 O6 Bi1 98.8(7) . .
Bi2 O6 Bi1 107.8(6) 1_545 .
Te2 O7 Bi3 142.8(8) . .
Te2 O7 Bi4 110.1(6) . 2_575
Bi3 O7 Bi4 107.0(5) . 2_575
Te1 O8 Bi4 129.7(8) . .
Te1 O8 Bi3 102.7(6) . .
Bi4 O8 Bi3 124.9(6) . .
Te1 O9 Te2 102.2(7) 2_565 .
Te1 O9 Bi2 104.6(6) 2_565 2_565
Te2 O9 Bi2 149.8(7) . 2_565
Te2 O10 Te1 101.1(7) . 2_565
Te2 O10 Bi4 101.0(6) . 2_575
Te1 O10 Bi4 154.1(7) 2_565 2_575
I1 O11 Bi4 152.1(8) . 3_445
I2 O12 Bi2 117.6(7) . 1_545
I1 O13 Bi4 132.4(6) 1_565 3_445
I2 O14 Bi4 120.5(7) . 3_445
I1 O15 Bi1 124.3(7) . .
I2 O16 Bi2 128.1(8) . .

loop_
_geom_bond_atom_site_label_1
_geom_bond_atom_site_label_2
_geom_bond_distance
_geom_bond_site_symmetry_2
Bi1 O5 2.177(15) 1_545
Bi1 O4 2.328(14) .
Bi1 O2 2.334(15) .
Bi1 O3 2.426(16) .
Bi1 O6 2.546(16) .
Bi1 O15 2.549(15) .
Bi1 Cl2 3.041(7) .
Bi1 Te2 3.3945(19) .
Bi1 Te1 3.4255(18) .
Bi2 O3 2.204(15) 2_574
Bi2 O12 2.300(14) 1_565
Bi2 O6 2.305(16) 1_565
Bi2 O16 2.537(15) .
Bi2 O5 2.599(16) .
Bi2 O9 2.654(15) 2_564
Bi2 Cl2 2.864(6) 2_564
Bi3 O7 2.224(14) .
Bi3 O2 2.316(15) .
Bi3 O4 2.403(14) 1_565
Bi3 O8 2.471(15) .
Bi3 O1 2.712(17) 1_565
Bi3 Cl1 2.768(6) .
Bi3 Te1 3.4107(19) .
Bi4 O1 2.208(16) 2_564
Bi4 O11 2.234(15) 3
Bi4 O8 2.272(14) .
Bi4 O7 2.545(14) 2_574
Bi4 O13 2.618(14) 3
Bi4 O14 2.677(13) 3
Bi4 O10 2.718(15) 2_574
Te1 O8 1.869(15) .
Te1 O5 1.912(15) .
Te1 O2 1.919(15) .
Te1 O9 1.934(15) 2_564
Te1 O6 1.935(15) .
Te1 O10 2.000(15) 2_564
Te1 Te2 3.0676(17) 2_564
Te2 O7 1.883(13) .
Te2 O4 1.886(15) .
Te2 O1 1.902(16) .
Te2 O3 1.932(15) .
Te2 O10 1.972(15) .
Te2 O9 2.006(15) .
Te2 Te1 3.0677(17) 2_565
I1 O13 1.784(14) 1_545
I1 O15 1.802(15) .
I1 O11 1.834(16) .
I2 O16 1.791(16) .
I2 O14 1.793(14) .
I2 O12 1.844(14) .
Cl2 Bi2 2.864(6) 2_565
O1 Bi4 2.208(16) 2_565
O1 Bi3 2.712(17) 1_545
O3 Bi2 2.204(15) 2_575
O4 Bi3 2.403(14) 1_545
O5 Bi1 2.177(15) 1_565
O6 Bi2 2.305(16) 1_545
O7 Bi4 2.545(14) 2_575
O9 Te1 1.934(15) 2_565
O9 Bi2 2.654(15) 2_565
O10 Te1 2.000(15) 2_565
O10 Bi4 2.718(15) 2_575
O11 Bi4 2.234(15) 3_445
O12 Bi2 2.300(14) 1_545
O13 I1 1.784(14) 1_565
O13 Bi4 2.618(14) 3_445
O14 Bi4 2.677(13) 3_445
